data_8105637
loop_
_publ_author_name
'Cai, Bin'
'Li, Shu-Jing'
'Liu, Gui-Jie'
'Shi, Xiao-Ming'
'Du, Chao-Jun'

_publ_section_title
;
 Crystal structure of 2-(piperidin-1-ium-4-yl)-1H-benzo[d]imidazol-3-ium
 dichloride dihydrate, C12H21Cl2N3O2
;
_journal_issue 2
_journal_name_full 'Zeitschrift f\"ur Kristallographie - New Crystal Structures'
_journal_page_first 337
_journal_page_last 339
_journal_paper_doi 10.1515/ncrs-2018-0402
_journal_volume 234
_journal_year 2019
_chemical_formula_moiety 'C12 H17 N3, 2(Cl), 2(H2 O)'
_chemical_formula_sum 'C12 H21 Cl2 N3 O2'
_chemical_formula_weight 310.22
_space_group_crystal_system monoclinic
_space_group_IT_number 14
_space_group_name_Hall '-P 2ybc'
_space_group_name_H-M_alt 'P 1 21/c 1'
_atom_sites_solution_hydrogens mixed
_atom_sites_solution_primary iterative
_cell_angle_alpha 90
_cell_angle_beta 95.475(2)
_cell_angle_gamma 90
_cell_formula_units_Z 4
_cell_length_a 7.2704(7)
_cell_length_b 11.4750(12)
_cell_length_c 18.7004(19)
_cell_measurement_reflns_used 3754
_cell_measurement_temperature 296(2)
_cell_measurement_theta_max 27.74
_cell_measurement_theta_min 2.82
_cell_volume 1553.0(3)
_computing_cell_refinement 'SAINT v7.34A (Bruker, 200?)'
_computing_data_collection 'Bruker APEX2'
_computing_data_reduction 'SAINT v7.34A (Bruker, 200?)'
_computing_molecular_graphics 'Olex2 (Dolomanov et al., 2009)'
_computing_publication_material 'Olex2 (Dolomanov et al., 2009)'
_computing_structure_refinement 'ShelXL (Sheldrick, 2015)'
_computing_structure_solution 'olex2.solve (Bourhis et al., 2015)'
_diffrn_ambient_temperature 296.15
_diffrn_measured_fraction_theta_full 0.999
_diffrn_measured_fraction_theta_max 0.999
_diffrn_measurement_device_type 'Bruker APEX-II CCD'
_diffrn_measurement_method '\f and \w scans'
_diffrn_radiation_monochromator graphite
_diffrn_radiation_type MoK\a
_diffrn_radiation_wavelength 0.71073
_diffrn_reflns_av_R_equivalents 0.0201
_diffrn_reflns_av_unetI/netI 0.0232
_diffrn_reflns_Laue_measured_fraction_full 0.999
_diffrn_reflns_Laue_measured_fraction_max 0.999
_diffrn_reflns_limit_h_max 8
_diffrn_reflns_limit_h_min -8
_diffrn_reflns_limit_k_max 13
_diffrn_reflns_limit_k_min -14
_diffrn_reflns_limit_l_max 23
_diffrn_reflns_limit_l_min -19
_diffrn_reflns_number 8362
_diffrn_reflns_point_group_measured_fraction_full 0.999
_diffrn_reflns_point_group_measured_fraction_max 0.999
_diffrn_reflns_theta_full 25.242
_diffrn_reflns_theta_max 25.996
_diffrn_reflns_theta_min 2.085
_diffrn_standards_number 0
_exptl_absorpt_coefficient_mu 0.420
_exptl_absorpt_correction_T_max 0.9593
_exptl_absorpt_correction_T_min 0.738269
_exptl_absorpt_correction_type multi-scan
_exptl_absorpt_process_details
;
SADABS-2004/1 (Bruker,2004) was used for absorption correction.
R(int) was 0.0474 before and 0.0193 after correction.
The Ratio of minimum to maximum transmission is 0.7383.
The \l/2 correction factor is 0.0015.
;
_exptl_crystal_colour colorless
_exptl_crystal_density_diffrn 1.327
_exptl_crystal_density_meas .
_exptl_crystal_density_method 'not measured'
_exptl_crystal_description block
_exptl_crystal_F_000 656
_exptl_crystal_size_max 0.21
_exptl_crystal_size_mid 0.15
_exptl_crystal_size_min 0.1
_refine_diff_density_max 0.423
_refine_diff_density_min -0.429
_refine_diff_density_rms 0.084
_refine_ls_extinction_coef .
_refine_ls_extinction_method none
_refine_ls_goodness_of_fit_ref 1.060
_refine_ls_hydrogen_treatment constr
_refine_ls_matrix_type full
_refine_ls_number_parameters 172
_refine_ls_number_reflns 3043
_refine_ls_number_restraints 0
_refine_ls_restrained_S_all 1.060
_refine_ls_R_factor_all 0.0446
_refine_ls_R_factor_gt 0.0372
_refine_ls_shift/su_max 0.000
_refine_ls_shift/su_mean 0.000
_refine_ls_structure_factor_coef Fsqd
_refine_ls_weighting_details 'w=1/[\s^2^(Fo^2^)+(0.0526P)^2^+0.3814P] where P=(Fo^2^+2Fc^2^)/3'
_refine_ls_weighting_scheme calc
_refine_ls_wR_factor_gt 0.0979
_refine_ls_wR_factor_ref 0.1022
_reflns_Friedel_coverage 0.000
_reflns_Friedel_fraction_full .
_reflns_Friedel_fraction_max .
_reflns_number_gt 2562
_reflns_number_total 3043
_reflns_threshold_expression 'I > 2\s(I)'
_cod_data_source_file suppl_ncrs-2018-0402_suppl.cif
_cod_data_source_block 1
_cod_original_sg_symbol_H-M 'P 21/c'
_cod_database_code 8105637
_shelx_space_group_comment
;
The symmetry employed for this shelxl refinement is uniquely defined
by the following loop, which should always be used as a source of
symmetry information in preference to the above space-group names.
They are only intended as comments.
;
_shelx_estimated_absorpt_t_max 0.959
_shelx_estimated_absorpt_t_min 0.917
_olex2_refinement_description
;
1. Fixed Uiso
 At 1.2 times of:
  All C(H) groups, All C(H,H) groups, All N(H) groups, All N(H,H) groups
 At 1.5 times of:
  All O(H,H) groups
2.a Riding coordinates:
 N1(H1A,H1B), N2(H2), N3(H3), O1W(H1WA,H1WB), O2W(H2WA,H2WB)
2.b Ternary CH refined with riding coordinates:
 C1(H1)
2.c Secondary CH2 refined with riding coordinates:
 C2(H2A,H2B), C3(H3A,H3B), C4(H4A,H4B), C5(H5A,H5B)
2.d Aromatic/amide H refined with riding coordinates:
 C9(H9), C10(H10), C11(H11), C12(H12)
;

loop_
_space_group_symop_operation_xyz
'x, y, z'
'-x, y+1/2, -z+1/2'
'-x, -y, -z'
'x, -y-1/2, z-1/2'

loop_
_atom_site_label
_atom_site_type_symbol
_atom_site_fract_x
_atom_site_fract_y
_atom_site_fract_z
_atom_site_U_iso_or_equiv
_atom_site_adp_type
_atom_site_occupancy
_atom_site_site_symmetry_order
_atom_site_calc_flag
_atom_site_refinement_flags_posn
_atom_site_refinement_flags_adp
_atom_site_refinement_flags_occupancy
_atom_site_disorder_assembly
_atom_site_disorder_group
C1 C 0.1664(2) 0.24629(14) 0.11278(9) 0.0381(4) Uani 1 1 d . . . . .
H1 H 0.040317 0.242282 0.127083 0.046 Uiso 1 1 calc R . . . .
C2 C 0.2975(3) 0.26465(15) 0.18094(9) 0.0444(4) Uani 1 1 d . . . . .
H2A H 0.282380 0.201499 0.214362 0.053 Uiso 1 1 calc R . . . .
H2B H 0.424250 0.263669 0.168824 0.053 Uiso 1 1 calc R . . . .
C3 C 0.2583(3) 0.37966(16) 0.21610(10) 0.0501(5) Uani 1 1 d . . . . .
H3A H 0.136045 0.377541 0.232784 0.060 Uiso 1 1 calc R . . . .
H3B H 0.347406 0.391986 0.257404 0.060 Uiso 1 1 calc R . . . .
C4 C 0.1401(3) 0.46345(17) 0.09884(11) 0.0549(5) Uani 1 1 d . . . . .
H4A H 0.155787 0.527890 0.066410 0.066 Uiso 1 1 calc R . . . .
H4B H 0.013826 0.464931 0.111534 0.066 Uiso 1 1 calc R . . . .
C5 C 0.1752(3) 0.34989(15) 0.06156(10) 0.0463(4) Uani 1 1 d . . . . .
H5A H 0.296126 0.352400 0.043688 0.056 Uiso 1 1 calc R . . . .
H5B H 0.083687 0.339790 0.020791 0.056 Uiso 1 1 calc R . . . .
C6 C 0.2046(2) 0.13430(14) 0.07659(9) 0.0362(4) Uani 1 1 d . . . . .
C7 C 0.2720(2) -0.05228(15) 0.06060(9) 0.0383(4) Uani 1 1 d . . . . .
C8 C 0.2452(2) 0.00078(15) -0.00606(9) 0.0373(4) Uani 1 1 d . . . . .
C9 C 0.2611(2) -0.06212(17) -0.06926(9) 0.0459(4) Uani 1 1 d . . . . .
H9 H 0.242361 -0.027420 -0.114306 0.055 Uiso 1 1 calc R . . . .
C10 C 0.3059(2) -0.17772(17) -0.06113(10) 0.0492(5) Uani 1 1 d . . . . .
H10 H 0.316808 -0.222567 -0.101928 0.059 Uiso 1 1 calc R . . . .
C11 C 0.3356(3) -0.23040(17) 0.00613(11) 0.0504(5) Uani 1 1 d . . . . .
H11 H 0.367145 -0.308920 0.008993 0.060 Uiso 1 1 calc R . . . .
C12 C 0.3194(3) -0.16872(16) 0.06859(10) 0.0478(4) Uani 1 1 d . . . . .
H12 H 0.339188 -0.203501 0.113582 0.057 Uiso 1 1 calc R . . . .
Cl1 Cl 0.64044(7) 0.51335(5) 0.09740(2) 0.05329(16) Uani 1 1 d . . . . .
Cl2 Cl 0.84727(8) 0.19634(4) 0.25672(3) 0.05816(17) Uani 1 1 d . . . . .
N1 N 0.2690(2) 0.47736(13) 0.16458(9) 0.0477(4) Uani 1 1 d . . . . .
H1A H 0.243390 0.544513 0.186429 0.057 Uiso 1 1 d R . . . .
H1B H 0.385230 0.482253 0.152009 0.057 Uiso 1 1 d R . . . .
N2 N 0.2454(2) 0.03434(12) 0.11055(7) 0.0400(3) Uani 1 1 d . . . . .
H2 H 0.253903 0.024831 0.156367 0.048 Uiso 1 1 d R . . . .
N3 N 0.20347(19) 0.11644(12) 0.00618(7) 0.0384(3) Uani 1 1 d . . . . .
H3 H 0.180563 0.168544 -0.026510 0.046 Uiso 1 1 d R . . . .
O1W O 0.1629(2) 0.25443(13) 0.38418(8) 0.0720(5) Uani 1 1 d . . . . .
H1WA H 0.220673 0.189952 0.386237 0.108 Uiso 1 1 d R . . . .
H1WB H 0.067223 0.242652 0.355267 0.108 Uiso 1 1 d R . . . .
O2W O 0.7273(3) 0.45430(14) 0.25588(8) 0.0862(6) Uani 1 1 d . . . . .
H2WA H 0.755831 0.382702 0.253326 0.129 Uiso 1 1 d R . . . .
H2WB H 0.720261 0.478962 0.212846 0.129 Uiso 1 1 d R . . . .

loop_
_atom_site_aniso_label
_atom_site_aniso_U_11
_atom_site_aniso_U_22
_atom_site_aniso_U_33
_atom_site_aniso_U_23
_atom_site_aniso_U_13
_atom_site_aniso_U_12
C1 0.0345(8) 0.0393(9) 0.0411(9) -0.0026(7) 0.0061(7) -0.0046(7)
C2 0.0516(10) 0.0418(9) 0.0395(9) -0.0038(7) 0.0022(8) -0.0015(8)
C3 0.0562(11) 0.0484(10) 0.0472(10) -0.0098(8) 0.0125(9) -0.0055(9)
C4 0.0547(12) 0.0425(10) 0.0676(13) 0.0006(9) 0.0056(10) 0.0057(9)
C5 0.0518(11) 0.0400(9) 0.0463(10) 0.0019(8) 0.0001(8) 0.0013(8)
C6 0.0339(8) 0.0383(9) 0.0362(8) 0.0003(7) 0.0030(6) -0.0067(7)
C7 0.0389(9) 0.0401(9) 0.0359(8) -0.0029(7) 0.0044(7) -0.0064(7)
C8 0.0331(8) 0.0416(9) 0.0371(9) -0.0021(7) 0.0030(7) -0.0076(7)
C9 0.0435(10) 0.0581(11) 0.0365(9) -0.0059(8) 0.0062(7) -0.0090(8)
C10 0.0422(10) 0.0561(12) 0.0507(11) -0.0188(9) 0.0108(8) -0.0070(8)
C11 0.0473(11) 0.0428(10) 0.0618(12) -0.0085(9) 0.0093(9) -0.0018(8)
C12 0.0533(11) 0.0424(10) 0.0477(10) 0.0011(8) 0.0046(8) -0.0014(8)
Cl1 0.0491(3) 0.0647(3) 0.0461(3) 0.0084(2) 0.0043(2) -0.0091(2)
Cl2 0.0786(4) 0.0485(3) 0.0477(3) 0.0092(2) 0.0077(2) -0.0099(2)
N1 0.0469(9) 0.0380(8) 0.0603(10) -0.0112(7) 0.0161(7) -0.0036(6)
N2 0.0504(9) 0.0386(7) 0.0311(7) -0.0003(6) 0.0050(6) -0.0036(6)
N3 0.0434(8) 0.0385(7) 0.0331(7) 0.0027(6) 0.0026(6) -0.0057(6)
O1W 0.0970(12) 0.0609(9) 0.0541(9) -0.0163(7) -0.0133(8) 0.0161(8)
O2W 0.1601(18) 0.0596(10) 0.0369(8) -0.0038(7) -0.0012(9) 0.0139(11)

loop_
_atom_type_symbol
_atom_type_description
_atom_type_scat_dispersion_real
_atom_type_scat_dispersion_imag
_atom_type_scat_source
C C 0.0033 0.0016 'International Tables Vol C Tables 4.2.6.8 and 6.1.1.4'
H H 0.0000 0.0000 'International Tables Vol C Tables 4.2.6.8 and 6.1.1.4'
Cl Cl 0.1484 0.1585 'International Tables Vol C Tables 4.2.6.8 and 6.1.1.4'
N N 0.0061 0.0033 'International Tables Vol C Tables 4.2.6.8 and 6.1.1.4'
O O 0.0106 0.0060 'International Tables Vol C Tables 4.2.6.8 and 6.1.1.4'

loop_
_geom_angle_atom_site_label_1
_geom_angle_atom_site_label_2
_geom_angle_atom_site_label_3
_geom_angle
_geom_angle_site_symmetry_1
_geom_angle_site_symmetry_3
C2 C1 H1 107.7 . .
C2 C1 C5 110.71(14) . .
C5 C1 H1 107.7 . .
C6 C1 H1 107.7 . .
C6 C1 C2 111.60(14) . .
C6 C1 C5 111.36(14) . .
C1 C2 H2A 109.5 . .
C1 C2 H2B 109.5 . .
H2A C2 H2B 108.1 . .
C3 C2 C1 110.70(15) . .
C3 C2 H2A 109.5 . .
C3 C2 H2B 109.5 . .
C2 C3 H3A 109.5 . .
C2 C3 H3B 109.5 . .
H3A C3 H3B 108.1 . .
N1 C3 C2 110.65(14) . .
N1 C3 H3A 109.5 . .
N1 C3 H3B 109.5 . .
H4A C4 H4B 108.1 . .
C5 C4 H4A 109.5 . .
C5 C4 H4B 109.5 . .
N1 C4 H4A 109.5 . .
N1 C4 H4B 109.5 . .
N1 C4 C5 110.75(15) . .
C1 C5 H5A 109.4 . .
C1 C5 H5B 109.4 . .
C4 C5 C1 111.20(15) . .
C4 C5 H5A 109.4 . .
C4 C5 H5B 109.4 . .
H5A C5 H5B 108.0 . .
N2 C6 C1 124.69(14) . .
N2 C6 N3 108.62(14) . .
N3 C6 C1 126.69(15) . .
C8 C7 C12 122.26(16) . .
C8 C7 N2 105.90(15) . .
C12 C7 N2 131.82(16) . .
C7 C8 C9 121.19(17) . .
C7 C8 N3 106.67(14) . .
N3 C8 C9 132.14(16) . .
C8 C9 H9 121.8 . .
C10 C9 C8 116.32(17) . .
C10 C9 H9 121.8 . .
C9 C10 H10 118.8 . .
C9 C10 C11 122.32(17) . .
C11 C10 H10 118.8 . .
C10 C11 H11 119.2 . .
C12 C11 C10 121.52(18) . .
C12 C11 H11 119.2 . .
C7 C12 H12 121.8 . .
C11 C12 C7 116.36(18) . .
C11 C12 H12 121.8 . .
C3 N1 H1A 109.0 . .
C3 N1 H1B 109.0 . .
C4 N1 C3 112.87(14) . .
C4 N1 H1A 109.1 . .
C4 N1 H1B 109.0 . .
H1A N1 H1B 107.8 . .
C6 N2 C7 109.55(14) . .
C6 N2 H2 125.2 . .
C7 N2 H2 125.3 . .
C6 N3 C8 109.26(14) . .
C6 N3 H3 125.3 . .
C8 N3 H3 125.4 . .
H1WA O1W H1WB 105.2 . .
H2WA O2W H2WB 105.2 . .

loop_
_geom_bond_atom_site_label_1
_geom_bond_atom_site_label_2
_geom_bond_distance
_geom_bond_site_symmetry_2
C1 H1 0.9800 .
C1 C2 1.531(2) .
C1 C5 1.532(2) .
C1 C6 1.491(2) .
C2 H2A 0.9700 .
C2 H2B 0.9700 .
C2 C3 1.514(2) .
C3 H3A 0.9700 .
C3 H3B 0.9700 .
C3 N1 1.485(2) .
C4 H4A 0.9700 .
C4 H4B 0.9700 .
C4 C5 1.511(3) .
C4 N1 1.482(3) .
C5 H5A 0.9700 .
C5 H5B 0.9700 .
C6 N2 1.331(2) .
C6 N3 1.332(2) .
C7 C8 1.384(2) .
C7 C12 1.384(3) .
C7 N2 1.390(2) .
C8 C9 1.399(2) .
C8 N3 1.385(2) .
C9 H9 0.9300 .
C9 C10 1.371(3) .
C10 H10 0.9300 .
C10 C11 1.394(3) .
C11 H11 0.9300 .
C11 C12 1.380(3) .
C12 H12 0.9300 .
N1 H1A 0.9000 .
N1 H1B 0.9000 .
N2 H2 0.8601 .
N3 H3 0.8599 .
O1W H1WA 0.8500 .
O1W H1WB 0.8499 .
O2W H2WA 0.8499 .
O2W H2WB 0.8499 .
